data_4306513
loop_
_publ_author_name
'Hong-Ling Gao'
'Bin Zhao'
'Xiao-Qing Zhao'
'You Song'
'Peng Cheng'
'Dai-Zheng Liao'
'Shi-Ping Yan'

_publ_section_title
;
Structures and Magnetic Properties of Ferromagnetic Coupling 2D Ln-M
Heterometallic Coordination Polymers (Ln = Ho, Er; M = Mn, Zn)
;
_journal_name_full 'Inorganic Chemistry'
_journal_page_first 11057
_journal_page_last 11061
_journal_paper_doi 10.1021/ic801332a
_journal_volume 47
_journal_year 2008
_chemical_formula_sum 'C42 H88 Ho2 N6 O68 Zn3'
_chemical_formula_weight 2291.15
_chemical_name_systematic
; 
 ? 
;
_space_group_IT_number 148
_symmetry_cell_setting rhombohedral
_symmetry_space_group_name_Hall '-R 3'
_symmetry_space_group_name_H-M 'R -3 :H'
_atom_sites_solution_hydrogens geom
_atom_sites_solution_primary direct
_atom_sites_solution_secondary difmap
_audit_creation_method SHELXL-97
_cell_angle_alpha 90.00
_cell_angle_beta 90.00
_cell_angle_gamma 120.00
_cell_formula_units_Z 3
_cell_length_a 14.305(7)
_cell_length_b 14.305(7)
_cell_length_c 35.075(15)
_cell_measurement_reflns_used 956
_cell_measurement_temperature 293(2)
_cell_measurement_theta_max 26.28
_cell_measurement_theta_min 2.86
_cell_volume 6216(5)
_computing_cell_refinement 'Bruker SMART'
_computing_data_collection 'Bruker SMART'
_computing_data_reduction 'Bruker SAINT'
_computing_molecular_graphics 'Bruker SHELXTL'
_computing_publication_material 'Bruker SHELXTL'
_computing_structure_refinement 'SHELXL-97 (Sheldrick, 1997)'
_computing_structure_solution 'SHELXS-97 (Sheldrick, 1990)'
_diffrn_ambient_temperature 293(2)
_diffrn_measured_fraction_theta_full 1.000
_diffrn_measured_fraction_theta_max 1.000
_diffrn_measurement_device_type 'CCD area detector'
_diffrn_measurement_method 'phi and omega scans'
_diffrn_radiation_monochromator graphite
_diffrn_radiation_source 'fine-focus sealed tube'
_diffrn_radiation_type MoK\a
_diffrn_radiation_wavelength 0.71073
_diffrn_reflns_av_R_equivalents 0.1125
_diffrn_reflns_av_sigmaI/netI 0.0680
_diffrn_reflns_limit_h_max 12
_diffrn_reflns_limit_h_min -17
_diffrn_reflns_limit_k_max 17
_diffrn_reflns_limit_k_min -16
_diffrn_reflns_limit_l_max 41
_diffrn_reflns_limit_l_min -34
_diffrn_reflns_number 10556
_diffrn_reflns_theta_full 25.01
_diffrn_reflns_theta_max 25.01
_diffrn_reflns_theta_min 1.74
_exptl_absorpt_coefficient_mu 2.869
_exptl_absorpt_correction_T_max 1.000000
_exptl_absorpt_correction_T_min 0.580943
_exptl_absorpt_correction_type multi-scan
_exptl_absorpt_process_details SADABS
_exptl_crystal_density_diffrn 1.836
_exptl_crystal_density_meas ?
_exptl_crystal_density_method 'not measured'
_exptl_crystal_F_000 3450
_exptl_crystal_size_max 0.20
_exptl_crystal_size_mid 0.20
_exptl_crystal_size_min 0.16
_refine_diff_density_max 0.608
_refine_diff_density_min -0.829
_refine_diff_density_rms 0.118
_refine_ls_extinction_method none
_refine_ls_goodness_of_fit_ref 1.180
_refine_ls_hydrogen_treatment constr
_refine_ls_matrix_type full
_refine_ls_number_parameters 193
_refine_ls_number_reflns 2438
_refine_ls_number_restraints 0
_refine_ls_restrained_S_all 1.180
_refine_ls_R_factor_all 0.0519
_refine_ls_R_factor_gt 0.0396
_refine_ls_shift/su_max 0.001
_refine_ls_shift/su_mean 0.000
_refine_ls_structure_factor_coef Fsqd
_refine_ls_weighting_details 'calc w=1/[\s^2^(Fo^2^)+(0.0304P)^2^+35.5604P] where P=(Fo^2^+2Fc^2^)/3'
_refine_ls_weighting_scheme calc
_refine_ls_wR_factor_gt 0.0935
_refine_ls_wR_factor_ref 0.1028
_reflns_number_gt 2056
_reflns_number_total 2438
_reflns_threshold_expression >2sigma(I)
_cod_data_source_file ic801332a_si_001_4.cif
_cod_data_source_block Ho-Zn
_cod_depositor_comments
;
The following automatic conversions were performed:
'_symmetry_cell_setting' value 'Rhombohedral' changed to 'rhombohedral'
according to '/home/saulius/struct/CIF-dictionaries/cif_core.dic'
dictionary named 'cif_core.dic' version 2.4.1 from
2010-06-29.

'_exptl_absorpt_correction_type' value 'MULTI-SCAN' changed
to 'multi-scan' according to
'/home/saulius/struct/CIF-dictionaries/cif_core.dic' dictionary named
'cif_core.dic' version 2.4.1 from 2010-06-29.

Automatic conversion script
Id: cif_fix_enum 1527 2010-12-29 10:47:43Z saulius 

The following automatic conversions were performed:

'_exptl_crystal_density_meas' value 'NONE' was changed to '?' - the
value is perceived as not measured.

Automatic conversion script
Id: cif_fix_values 3008 2015-01-20 13:52:24Z robertas 

The following automatic conversions were performed:

'_refine_ls_hydrogen_treatment' value 'constra' was replaced with the
value 'constr' as specified in the replacement file
'src/cod-tools/trunk/data/replacement-values/replacement_values.lst'.

Automatic conversion script
Id: cif_fix_values 5376 2017-05-30 11:51:03Z andrius 
;
_cod_original_sg_symbol_H-M 'R -3'
_cod_database_code 4306513

loop_
_symmetry_equiv_pos_as_xyz
'x, y, z'
'-y, x-y, z'
'-x+y, -x, z'
'x+2/3, y+1/3, z+1/3'
'-y+2/3, x-y+1/3, z+1/3'
'-x+y+2/3, -x+1/3, z+1/3'
'x+1/3, y+2/3, z+2/3'
'-y+1/3, x-y+2/3, z+2/3'
'-x+y+1/3, -x+2/3, z+2/3'
'-x, -y, -z'
'y, -x+y, -z'
'x-y, x, -z'
'-x+2/3, -y+1/3, -z+1/3'
'y+2/3, -x+y+1/3, -z+1/3'
'x-y+2/3, x+1/3, -z+1/3'
'-x+1/3, -y+2/3, -z+2/3'
'y+1/3, -x+y+2/3, -z+2/3'
'x-y+1/3, x+2/3, -z+2/3'

loop_
_atom_site_label
_atom_site_type_symbol
_atom_site_fract_x
_atom_site_fract_y
_atom_site_fract_z
_atom_site_U_iso_or_equiv
_atom_site_adp_type
_atom_site_occupancy
_atom_site_symmetry_multiplicity
_atom_site_calc_flag
_atom_site_refinement_flags
_atom_site_disorder_assembly
_atom_site_disorder_group
Ho1 Ho 0.6667 0.3333 0.110377(13) 0.01879(16) Uani 1 3 d S . .
Zn3 Zn 0.5000 0.0000 0.0000 0.0255(3) Uani 1 2 d S . .
O1 O 0.5755(4) 0.1945(4) 0.06333(11) 0.0278(10) Uani 1 1 d . . .
O2 O 0.4268(4) 0.0568(4) 0.03877(12) 0.0304(11) Uani 1 1 d . . .
O3 O 0.1396(4) 0.1055(4) 0.10883(14) 0.0420(13) Uani 1 1 d . . .
O4 O 0.4609(4) 0.4333(4) 0.17282(15) 0.0451(14) Uani 1 1 d . . .
O5 O 0.5926(4) 0.4001(4) 0.15746(11) 0.0262(10) Uani 1 1 d . . .
O6 O 0.6415(4) 0.1546(4) -0.00336(13) 0.0378(12) Uani 1 1 d . . .
H6A H 0.6457 0.2070 0.0094 0.045 Uiso 1 1 d R . .
H6B H 0.6938 0.1640 -0.0175 0.045 Uiso 1 1 d R . .
O7 O 0.4231(5) 0.0336(4) -0.04291(14) 0.0436(13) Uani 1 1 d . . .
H7A H 0.4546 0.0948 -0.0538 0.052 Uiso 1 1 d R . .
H7B H 0.3598 -0.0138 -0.0497 0.052 Uiso 1 1 d R . .
N1 N 0.4696(4) 0.2491(4) 0.10891(13) 0.0205(11) Uani 1 1 d . . .
C1 C 0.4745(5) 0.1356(5) 0.06046(16) 0.0226(14) Uani 1 1 d . . .
C2 C 0.4085(5) 0.1672(5) 0.08561(16) 0.0213(13) Uani 1 1 d . . .
C3 C 0.2984(6) 0.1170(6) 0.08442(17) 0.0285(15) Uani 1 1 d . . .
H3A H 0.2588 0.0596 0.0679 0.034 Uiso 1 1 calc R . .
C4 C 0.2465(5) 0.1553(6) 0.10913(17) 0.0271(15) Uani 1 1 d . . .
C5 C 0.3107(5) 0.2437(6) 0.13216(17) 0.0281(15) Uani 1 1 d . . .
H5A H 0.2793 0.2727 0.1478 0.034 Uiso 1 1 calc R . .
C6 C 0.4197(5) 0.2874(5) 0.13163(16) 0.0215(13) Uani 1 1 d . . .
C7 C 0.4961(5) 0.3813(5) 0.15621(16) 0.0244(14) Uani 1 1 d . . .
O8 O 0.8294(5) 0.1680(5) 0.96866(18) 0.0573(16) Uani 1 1 d . . .
O9 O 0.5299(5) 0.1208(5) 0.88875(16) 0.0589(17) Uani 1 1 d . . .
O10 O 0.6667 0.3333 0.9521(3) 0.071(3) Uani 1 3 d S . .
O11 O 0.4117(5) 0.5196(6) 0.23182(17) 0.0644(18) Uani 1 1 d . . .
O12 O -0.0029(16) 0.1432(15) -0.0014(5) 0.104(5) Uani 0.50 1 d P A 1
O12' O 0.0514(14) 0.1074(15) 0.0387(4) 0.096(5) Uani 0.50 1 d P B 2

loop_
_atom_site_aniso_label
_atom_site_aniso_U_11
_atom_site_aniso_U_22
_atom_site_aniso_U_33
_atom_site_aniso_U_23
_atom_site_aniso_U_13
_atom_site_aniso_U_12
Ho1 0.01782(19) 0.01782(19) 0.0207(2) 0.000 0.000 0.00891(10)
Zn3 0.0261(6) 0.0241(6) 0.0271(5) -0.0063(4) 0.0005(4) 0.0132(5)
O1 0.022(3) 0.029(3) 0.031(2) -0.0120(19) 0.0002(18) 0.012(2)
O2 0.027(3) 0.030(3) 0.033(2) -0.014(2) 0.0014(19) 0.013(2)
O3 0.019(3) 0.044(3) 0.055(3) -0.010(2) 0.008(2) 0.010(2)
O4 0.041(3) 0.050(3) 0.055(3) -0.027(3) -0.007(2) 0.030(3)
O5 0.020(2) 0.028(3) 0.029(2) -0.0088(18) -0.0047(18) 0.010(2)
O6 0.034(3) 0.031(3) 0.044(3) -0.009(2) 0.009(2) 0.012(2)
O7 0.048(3) 0.045(3) 0.044(3) 0.000(2) -0.008(2) 0.028(3)
N1 0.020(3) 0.023(3) 0.020(2) -0.003(2) 0.001(2) 0.011(2)
C1 0.026(4) 0.025(4) 0.020(3) -0.001(3) -0.001(3) 0.015(3)
C2 0.019(3) 0.021(3) 0.025(3) -0.001(2) 0.001(2) 0.011(3)
C3 0.027(4) 0.026(4) 0.030(3) -0.006(3) 0.001(3) 0.011(3)
C4 0.020(4) 0.027(4) 0.032(3) -0.001(3) 0.007(3) 0.010(3)
C5 0.026(4) 0.032(4) 0.029(3) -0.002(3) 0.007(3) 0.017(3)
C6 0.023(3) 0.025(3) 0.022(3) 0.000(2) 0.003(2) 0.017(3)
C7 0.027(4) 0.027(4) 0.020(3) -0.002(3) 0.000(3) 0.014(3)
O8 0.048(4) 0.043(4) 0.079(4) -0.006(3) -0.005(3) 0.021(3)
O9 0.058(4) 0.059(4) 0.052(3) -0.002(3) 0.005(3) 0.023(3)
O10 0.077(5) 0.077(5) 0.058(6) 0.000 0.000 0.038(3)
O11 0.068(5) 0.072(5) 0.056(3) -0.021(3) 0.000(3) 0.037(4)
O12 0.103(14) 0.097(14) 0.118(12) 0.025(11) 0.019(11) 0.055(12)
O12' 0.080(12) 0.130(16) 0.081(9) 0.003(10) 0.008(9) 0.054(12)

loop_
_atom_type_symbol
_atom_type_description
_atom_type_scat_dispersion_real
_atom_type_scat_dispersion_imag
_atom_type_scat_source
C C 0.0033 0.0016 'International Tables Vol C Tables 4.2.6.8 and 6.1.1.4'
H H 0.0000 0.0000 'International Tables Vol C Tables 4.2.6.8 and 6.1.1.4'
N N 0.0061 0.0033 'International Tables Vol C Tables 4.2.6.8 and 6.1.1.4'
O O 0.0106 0.0060 'International Tables Vol C Tables 4.2.6.8 and 6.1.1.4'
Zn Zn 0.2839 1.4301 'International Tables Vol C Tables 4.2.6.8 and 6.1.1.4'
Ho Ho -0.2175 4.6783 'International Tables Vol C Tables 4.2.6.8 and 6.1.1.4'

loop_
_geom_angle_atom_site_label_1
_geom_angle_atom_site_label_2
_geom_angle_atom_site_label_3
_geom_angle
_geom_angle_site_symmetry_1
_geom_angle_site_symmetry_3
_geom_angle_publ_flag
O5 Ho1 O5 77.98(16) . 2_655 ?
O5 Ho1 O5 77.98(16) . 3_665 ?
O5 Ho1 O5 77.97(16) 2_655 3_665 ?
O5 Ho1 O1 87.41(16) . 3_665 ?
O5 Ho1 O1 145.59(16) 2_655 3_665 ?
O5 Ho1 O1 129.44(15) 3_665 3_665 ?
O5 Ho1 O1 145.59(16) . 2_655 ?
O5 Ho1 O1 129.43(15) 2_655 2_655 ?
O5 Ho1 O1 87.41(16) 3_665 2_655 ?
O1 Ho1 O1 78.07(17) 3_665 2_655 ?
O5 Ho1 O1 129.44(15) . . ?
O5 Ho1 O1 87.42(16) 2_655 . ?
O5 Ho1 O1 145.59(16) 3_665 . ?
O1 Ho1 O1 78.07(17) 3_665 . ?
O1 Ho1 O1 78.07(17) 2_655 . ?
O5 Ho1 N1 74.04(16) . 3_665 ?
O5 Ho1 N1 137.39(15) 2_655 3_665 ?
O5 Ho1 N1 65.30(15) 3_665 3_665 ?
O1 Ho1 N1 64.15(15) 3_665 3_665 ?
O1 Ho1 N1 71.55(16) 2_655 3_665 ?
O1 Ho1 N1 135.18(15) . 3_665 ?
O5 Ho1 N1 65.30(15) . . ?
O5 Ho1 N1 74.05(16) 2_655 . ?
O5 Ho1 N1 137.40(15) 3_665 . ?
O1 Ho1 N1 71.55(16) 3_665 . ?
O1 Ho1 N1 135.18(15) 2_655 . ?
O1 Ho1 N1 64.15(15) . . ?
N1 Ho1 N1 119.958(8) 3_665 . ?
O5 Ho1 N1 137.39(15) . 2_655 ?
O5 Ho1 N1 65.30(15) 2_655 2_655 ?
O5 Ho1 N1 74.04(16) 3_665 2_655 ?
O1 Ho1 N1 135.18(15) 3_665 2_655 ?
O1 Ho1 N1 64.15(15) 2_655 2_655 ?
O1 Ho1 N1 71.55(16) . 2_655 ?
N1 Ho1 N1 119.954(8) 3_665 2_655 ?
N1 Ho1 N1 119.957(8) . 2_655 ?
O7 Zn3 O7 179.997(1) . 10_655 ?
O7 Zn3 O2 92.6(2) . 10_655 ?
O7 Zn3 O2 87.4(2) 10_655 10_655 ?
O7 Zn3 O2 87.4(2) . . ?
O7 Zn3 O2 92.5(2) 10_655 . ?
O2 Zn3 O2 179.998(1) 10_655 . ?
O7 Zn3 O6 93.4(2) . . ?
O7 Zn3 O6 86.6(2) 10_655 . ?
O2 Zn3 O6 88.11(18) 10_655 . ?
O2 Zn3 O6 91.89(18) . . ?
O7 Zn3 O6 86.6(2) . 10_655 ?
O7 Zn3 O6 93.4(2) 10_655 10_655 ?
O2 Zn3 O6 91.89(18) 10_655 10_655 ?
O2 Zn3 O6 88.11(18) . 10_655 ?
O6 Zn3 O6 180.0 . 10_655 ?
C1 O1 Ho1 125.0(4) . . ?
C1 O2 Zn3 126.2(4) . . ?
C7 O5 Ho1 122.8(4) . . ?
Zn3 O6 H6A 119.9 . . ?
Zn3 O6 H6B 120.1 . . ?
H6A O6 H6B 120.0 . . ?
Zn3 O7 H7A 120.1 . . ?
Zn3 O7 H7B 119.9 . . ?
H7A O7 H7B 120.0 . . ?
C2 N1 C6 118.0(5) . . ?
C2 N1 Ho1 122.1(4) . . ?
C6 N1 Ho1 119.9(4) . . ?
O2 C1 O1 125.5(6) . . ?
O2 C1 C2 119.0(6) . . ?
O1 C1 C2 115.5(5) . . ?
N1 C2 C3 123.8(6) . . ?
N1 C2 C1 112.7(5) . . ?
C3 C2 C1 123.5(6) . . ?
C2 C3 C4 117.9(6) . . ?
C2 C3 H3A 121.1 . . ?
C4 C3 H3A 121.1 . . ?
O3 C4 C5 123.6(6) . . ?
O3 C4 C3 118.3(6) . . ?
C5 C4 C3 118.1(6) . . ?
C6 C5 C4 119.6(6) . . ?
C6 C5 H5A 120.2 . . ?
C4 C5 H5A 120.2 . . ?
N1 C6 C5 122.5(6) . . ?
N1 C6 C7 113.8(5) . . ?
C5 C6 C7 123.7(5) . . ?
O4 C7 O5 125.8(6) . . ?
O4 C7 C6 118.4(6) . . ?
O5 C7 C6 115.8(5) . . ?

loop_
_geom_bond_atom_site_label_1
_geom_bond_atom_site_label_2
_geom_bond_distance
_geom_bond_site_symmetry_2
_geom_bond_publ_flag
Ho1 O5 2.403(4) . ?
Ho1 O5 2.403(4) 2_655 ?
Ho1 O5 2.403(4) 3_665 ?
Ho1 O1 2.404(4) 3_665 ?
Ho1 O1 2.404(4) 2_655 ?
Ho1 O1 2.404(4) . ?
Ho1 N1 2.451(5) 3_665 ?
Ho1 N1 2.451(5) . ?
Ho1 N1 2.451(5) 2_655 ?
Zn3 O7 2.058(5) . ?
Zn3 O7 2.058(5) 10_655 ?
Zn3 O2 2.111(4) 10_655 ?
Zn3 O2 2.111(4) . ?
Zn3 O6 2.127(5) . ?
Zn3 O6 2.127(5) 10_655 ?
O1 C1 1.261(8) . ?
O2 C1 1.243(7) . ?
O3 C4 1.325(8) . ?
O4 C7 1.234(8) . ?
O5 C7 1.268(8) . ?
O6 H6A 0.8500 . ?
O6 H6B 0.8500 . ?
O7 H7A 0.8500 . ?
O7 H7B 0.8500 . ?
N1 C2 1.334(8) . ?
N1 C6 1.354(8) . ?
C1 C2 1.517(9) . ?
C2 C3 1.367(9) . ?
C3 C4 1.417(9) . ?
C3 H3A 0.9300 . ?
C4 C5 1.391(9) . ?
C5 C6 1.359(9) . ?
C5 H5A 0.9300 . ?
C6 C7 1.508(9) . ?

loop_
_geom_torsion_atom_site_label_1
_geom_torsion_atom_site_label_2
_geom_torsion_atom_site_label_3
_geom_torsion_atom_site_label_4
_geom_torsion
_geom_torsion_site_symmetry_1
_geom_torsion_site_symmetry_2
_geom_torsion_site_symmetry_3
_geom_torsion_site_symmetry_4
_geom_torsion_publ_flag
O5 Ho1 O1 C1 -5.3(6) . . . . ?
O5 Ho1 O1 C1 66.8(5) 2_655 . . . ?
O5 Ho1 O1 C1 131.1(5) 3_665 . . . ?
O1 Ho1 O1 C1 -81.8(6) 3_665 . . . ?
O1 Ho1 O1 C1 -161.9(5) 2_655 . . . ?
N1 Ho1 O1 C1 -114.1(5) 3_665 . . . ?
N1 Ho1 O1 C1 -6.7(5) . . . . ?
N1 Ho1 O1 C1 131.6(5) 2_655 . . . ?
O7 Zn3 O2 C1 -117.9(5) . . . . ?
O7 Zn3 O2 C1 62.1(5) 10_655 . . . ?
O2 Zn3 O2 C1 61.0(11) 10_655 . . . ?
O6 Zn3 O2 C1 -24.6(5) . . . . ?
O6 Zn3 O2 C1 155.4(5) 10_655 . . . ?
O5 Ho1 O5 C7 -91.7(6) 2_655 . . . ?
O5 Ho1 O5 C7 -171.8(5) 3_665 . . . ?
O1 Ho1 O5 C7 56.9(5) 3_665 . . . ?
O1 Ho1 O5 C7 121.3(5) 2_655 . . . ?
O1 Ho1 O5 C7 -15.3(6) . . . . ?
N1 Ho1 O5 C7 120.8(5) 3_665 . . . ?
N1 Ho1 O5 C7 -13.9(5) . . . . ?
N1 Ho1 O5 C7 -122.1(5) 2_655 . . . ?
O5 Ho1 N1 C2 -175.2(5) . . . . ?
O5 Ho1 N1 C2 -91.4(5) 2_655 . . . ?
O5 Ho1 N1 C2 -142.2(4) 3_665 . . . ?
O1 Ho1 N1 C2 89.0(5) 3_665 . . . ?
O1 Ho1 N1 C2 39.1(5) 2_655 . . . ?
O1 Ho1 N1 C2 3.6(4) . . . . ?
N1 Ho1 N1 C2 132.7(4) 3_665 . . . ?
N1 Ho1 N1 C2 -43.2(6) 2_655 . . . ?
O5 Ho1 N1 C6 6.3(4) . . . . ?
O5 Ho1 N1 C6 90.2(4) 2_655 . . . ?
O5 Ho1 N1 C6 39.3(5) 3_665 . . . ?
O1 Ho1 N1 C6 -89.5(4) 3_665 . . . ?
O1 Ho1 N1 C6 -139.3(4) 2_655 . . . ?
O1 Ho1 N1 C6 -174.9(5) . . . . ?
N1 Ho1 N1 C6 -45.8(5) 3_665 . . . ?
N1 Ho1 N1 C6 138.4(4) 2_655 . . . ?
Zn3 O2 C1 O1 -1.0(9) . . . . ?
Zn3 O2 C1 C2 178.0(4) . . . . ?
Ho1 O1 C1 O2 -172.5(5) . . . . ?
Ho1 O1 C1 C2 8.5(7) . . . . ?
C6 N1 C2 C3 -2.7(9) . . . . ?
Ho1 N1 C2 C3 178.9(5) . . . . ?
C6 N1 C2 C1 177.3(5) . . . . ?
Ho1 N1 C2 C1 -1.2(7) . . . . ?
O2 C1 C2 N1 176.5(5) . . . . ?
O1 C1 C2 N1 -4.4(8) . . . . ?
O2 C1 C2 C3 -3.5(9) . . . . ?
O1 C1 C2 C3 175.6(6) . . . . ?
N1 C2 C3 C4 0.7(10) . . . . ?
C1 C2 C3 C4 -179.2(6) . . . . ?
C2 C3 C4 O3 -178.4(6) . . . . ?
C2 C3 C4 C5 2.1(10) . . . . ?
O3 C4 C5 C6 177.7(6) . . . . ?
C3 C4 C5 C6 -2.9(10) . . . . ?
C2 N1 C6 C5 1.8(9) . . . . ?
Ho1 N1 C6 C5 -179.7(5) . . . . ?
C2 N1 C6 C7 -178.8(5) . . . . ?
Ho1 N1 C6 C7 -0.3(7) . . . . ?
C4 C5 C6 N1 1.0(10) . . . . ?
C4 C5 C6 C7 -178.4(6) . . . . ?
Ho1 O5 C7 O4 -160.3(5) . . . . ?
Ho1 O5 C7 C6 18.9(7) . . . . ?
N1 C6 C7 O4 167.7(6) . . . . ?
C5 C6 C7 O4 -12.9(10) . . . . ?
N1 C6 C7 O5 -11.6(8) . . . . ?
C5 C6 C7 O5 167.8(6) . . . . ?
